data_1568909
loop_
_publ_author_name
'Athiyarath, Vignesh'
'Mathew, Liby Ann'
'Zhao, Yakai'
'Khazeber, Ravichandran'
'Ramamurty, Upadrasta'
'Sureshan, Kana M.'

_publ_section_title
;
 Rational design and topochemical synthesis of polymorphs of a polymer.
;
_journal_issue 19
_journal_name_full 'Chemical science'
_journal_page_first 5132
_journal_page_last 5140
_journal_paper_doi 10.1039/d3sc00053b
_journal_volume 14
_journal_year 2023
_chemical_formula_sum 'C15 H24 N6 O3'
_chemical_formula_weight 336.40
_space_group_crystal_system orthorhombic
_space_group_IT_number 61
_space_group_name_Hall '-P 2ac 2ab'
_space_group_name_H-M_alt 'P b c a'
_atom_sites_solution_hydrogens geom
_audit_creation_method SHELXL-2018/3
_audit_update_record
;
2022-09-20 deposited with the CCDC.	2023-04-14 downloaded from the CCDC.
;
_cell_angle_alpha 90
_cell_angle_beta 90
_cell_angle_gamma 90
_cell_formula_units_Z 8
_cell_length_a 17.885(5)
_cell_length_b 18.470(5)
_cell_length_c 10.697(3)
_cell_measurement_reflns_used 5669
_cell_measurement_temperature 296(2)
_cell_measurement_theta_max 24.2
_cell_measurement_theta_min 2.8
_cell_volume 3533.6(17)
_computing_cell_refinement 'Bruker SAINT'
_computing_data_collection 'Bruker APEX2'
_computing_data_reduction 'Bruker SAINT'
_computing_molecular_graphics 'Bruker SHELXTL'
_computing_publication_material 'SHELXL-2018/3 (Sheldrick, 2018)'
_computing_structure_refinement 'SHELXL-2018/3 (Sheldrick, 2018)'
_computing_structure_solution 'SHELXS-97 (Sheldrick 2008)'
_diffrn_ambient_temperature 296(2)
_diffrn_measured_fraction_theta_full 0.999
_diffrn_measured_fraction_theta_max 0.999
_diffrn_measurement_device_type 'Bruker Kappa Apex2 CCD'
_diffrn_measurement_method '\w and \f scan'
_diffrn_radiation_type MoK\a
_diffrn_radiation_wavelength 0.71073
_diffrn_reflns_av_R_equivalents 0.1690
_diffrn_reflns_av_unetI/netI 0.0946
_diffrn_reflns_Laue_measured_fraction_full 0.999
_diffrn_reflns_Laue_measured_fraction_max 0.999
_diffrn_reflns_limit_h_max 21
_diffrn_reflns_limit_h_min -21
_diffrn_reflns_limit_k_max 21
_diffrn_reflns_limit_k_min -21
_diffrn_reflns_limit_l_max 12
_diffrn_reflns_limit_l_min -12
_diffrn_reflns_number 39620
_diffrn_reflns_point_group_measured_fraction_full 0.999
_diffrn_reflns_point_group_measured_fraction_max 0.999
_diffrn_reflns_theta_full 24.999
_diffrn_reflns_theta_max 24.999
_diffrn_reflns_theta_min 2.205
_diffrn_source 'Sealed tube'
_exptl_absorpt_coefficient_mu 0.091
_exptl_absorpt_correction_T_max 0.95
_exptl_absorpt_correction_T_min 0.92
_exptl_absorpt_correction_type multi-scan
_exptl_absorpt_process_details 'SADABS (Bruker,2012)'
_exptl_crystal_colour colourless
_exptl_crystal_density_diffrn 1.265
_exptl_crystal_description block
_exptl_crystal_F_000 1440
_exptl_crystal_size_max 0.110
_exptl_crystal_size_mid 0.075
_exptl_crystal_size_min 0.035
_refine_diff_density_max 0.346
_refine_diff_density_min -0.343
_refine_diff_density_rms 0.079
_refine_ls_extinction_coef 0.021(5)
_refine_ls_extinction_expression Fc^*^=kFc[1+0.001xFc^2^\l^3^/sin(2\q)]^-1/4^
_refine_ls_extinction_method 'SHELXL-2018/3 (Sheldrick 2018)'
_refine_ls_goodness_of_fit_ref 1.144
_refine_ls_hydrogen_treatment constr
_refine_ls_matrix_type full
_refine_ls_number_parameters 653
_refine_ls_number_reflns 3109
_refine_ls_number_restraints 2247
_refine_ls_restrained_S_all 0.903
_refine_ls_R_factor_all 0.2678
_refine_ls_R_factor_gt 0.1183
_refine_ls_shift/su_max 0.002
_refine_ls_shift/su_mean 0.000
_refine_ls_structure_factor_coef Fsqd
_refine_ls_weighting_details 'w=1/[\s^2^(Fo^2^)+(0.2000P)^2^] where P=(Fo^2^+2Fc^2^)/3'
_refine_ls_weighting_scheme calc
_refine_ls_wR_factor_gt 0.3016
_refine_ls_wR_factor_ref 0.4135
_reflns_Friedel_coverage 0.000
_reflns_number_gt 1007
_reflns_number_total 3109
_reflns_threshold_expression 'I > 2\s(I)'
_cod_data_source_file d3sc00053b2.cif
_cod_data_source_block NEWORTHO1
_cod_depositor_comments 'Adding full bibliography for 1568906--1568910.cif.'
_cod_original_cell_volume 3533.7(17)
_cod_database_code 1568909
_shelx_shelxl_version_number 2018/3
_shelx_space_group_comment
;
The symmetry employed for this shelxl refinement is uniquely defined
by the following loop, which should always be used as a source of
symmetry information in preference to the above space-group names.
They are only intended as comments.
;
_shelx_estimated_absorpt_t_min 0.990
_shelx_estimated_absorpt_t_max 0.997

loop_
_space_group_symop_operation_xyz
'x, y, z'
'-x+1/2, -y, z+1/2'
'x+1/2, -y+1/2, -z'
'-x, y+1/2, -z+1/2'
'-x, -y, -z'
'x-1/2, y, -z-1/2'
'-x-1/2, y-1/2, z'
'x, -y-1/2, z-1/2'

loop_
_atom_site_label
_atom_site_type_symbol
_atom_site_fract_x
_atom_site_fract_y
_atom_site_fract_z
_atom_site_U_iso_or_equiv
_atom_site_adp_type
_atom_site_occupancy
_atom_site_site_symmetry_order
_atom_site_calc_flag
_atom_site_refinement_flags_posn
_atom_site_refinement_flags_adp
_atom_site_refinement_flags_occupancy
_atom_site_disorder_assembly
_atom_site_disorder_group
C1 C 0.4423(7) 0.4208(11) 0.8043(15) 0.082(4) Uani 0.439(10) 1 d D U P A 1
C2 C 0.4762(15) 0.4974(14) 0.803(3) 0.110(8) Uani 0.439(10) 1 d D U P A 1
H2A H 0.483629 0.513697 0.887227 0.165 Uiso 0.439(10) 1 calc R U P A 1
H2B H 0.523394 0.496400 0.760087 0.165 Uiso 0.439(10) 1 calc R U P A 1
H2C H 0.442838 0.529857 0.760550 0.165 Uiso 0.439(10) 1 calc R U P A 1
C3 C 0.5051(11) 0.3718(15) 0.861(2) 0.097(6) Uani 0.439(10) 1 d D U P A 1
H3A H 0.518766 0.389673 0.942044 0.145 Uiso 0.439(10) 1 calc R U P A 1
H3B H 0.487104 0.323025 0.868342 0.145 Uiso 0.439(10) 1 calc R U P A 1
H3C H 0.548077 0.372625 0.807105 0.145 Uiso 0.439(10) 1 calc R U P A 1
C4 C 0.3727(11) 0.4154(17) 0.8833(18) 0.079(5) Uani 0.439(10) 1 d D U P A 1
C5 C 0.2458(17) 0.4660(17) 0.913(3) 0.069(5) Uani 0.439(10) 1 d D U P A 1
C6 C 0.2538(17) 0.5422(16) 0.967(3) 0.089(7) Uani 0.439(10) 1 d D U P A 1
H6A H 0.210511 0.553504 1.016831 0.134 Uiso 0.439(10) 1 calc R U P A 1
H6B H 0.297647 0.544381 1.019054 0.134 Uiso 0.439(10) 1 calc R U P A 1
H6C H 0.258242 0.576639 0.900588 0.134 Uiso 0.439(10) 1 calc R U P A 1
C7 C 0.1775(17) 0.4791(17) 0.832(4) 0.075(7) Uani 0.439(10) 1 d D U P A 1
H7A H 0.138091 0.498982 0.882476 0.113 Uiso 0.439(10) 1 calc R U P A 1
H7B H 0.189918 0.512436 0.766593 0.113 Uiso 0.439(10) 1 calc R U P A 1
H7C H 0.161318 0.434083 0.796384 0.113 Uiso 0.439(10) 1 calc R U P A 1
C8 C 0.230(3) 0.413(2) 1.020(3) 0.072(5) Uani 0.439(10) 1 d D U P A 1
C9 C 0.1807(9) 0.2882(9) 1.0645(13) 0.083(4) Uani 0.439(10) 1 d D U P A 1
C10 C 0.1559(11) 0.2284(8) 0.9748(17) 0.102(5) Uani 0.439(10) 1 d D U P A 1
H10A H 0.120848 0.247777 0.915616 0.153 Uiso 0.439(10) 1 calc R U P A 1
H10B H 0.198625 0.209690 0.931174 0.153 Uiso 0.439(10) 1 calc R U P A 1
H10C H 0.132547 0.190091 1.021319 0.153 Uiso 0.439(10) 1 calc R U P A 1
C11 C 0.1158(10) 0.3195(11) 1.1414(18) 0.090(6) Uani 0.439(10) 1 d D U P A 1
H11A H 0.079689 0.340788 1.086101 0.135 Uiso 0.439(10) 1 calc R U P A 1
H11B H 0.092615 0.281419 1.188580 0.135 Uiso 0.439(10) 1 calc R U P A 1
H11C H 0.134545 0.355777 1.197434 0.135 Uiso 0.439(10) 1 calc R U P A 1
C12 C 0.2348(8) 0.2560(11) 1.1545(18) 0.095(5) Uani 0.439(10) 1 d D U P A 1
C13 C 0.3659(8) 0.2380(8) 1.2158(15) 0.103(5) Uani 0.439(10) 1 d D U P A 1
H13A H 0.344090 0.217547 1.290855 0.124 Uiso 0.439(10) 1 calc R U P A 1
H13B H 0.406690 0.269519 1.240646 0.124 Uiso 0.439(10) 1 calc R U P A 1
C14 C 0.3965(8) 0.3233(8) 0.6332(16) 0.114(5) Uani 0.439(10) 1 d D U P A 1
C15 C 0.4023(9) 0.3280(11) 0.5016(17) 0.143(7) Uani 0.439(10) 1 d D U P A 1
H15 H 0.386506 0.292722 0.445439 0.171 Uiso 0.439(10) 1 calc R U P A 1
N1 N 0.4345(9) 0.3924(10) 0.4699(15) 0.146(6) Uani 0.439(10) 1 d D U P A 1
N2 N 0.4501(7) 0.4292(7) 0.5780(15) 0.112(5) Uani 0.439(10) 1 d D U P A 1
N3 N 0.4271(5) 0.3869(7) 0.6802(12) 0.083(4) Uani 0.439(10) 1 d D U P A 1
N4 N 0.3043(14) 0.4360(19) 0.834(3) 0.068(4) Uani 0.439(10) 1 d D U P A 1
H4 H 0.296189 0.430806 0.755489 0.082 Uiso 0.439(10) 1 calc R U P A 1
N5 N 0.2156(11) 0.3483(15) 0.9854(19) 0.075(4) Uani 0.439(10) 1 d D U P A 1
H5 H 0.226991 0.337236 0.909643 0.090 Uiso 0.439(10) 1 calc R U P A 1
N6 N 0.3089(8) 0.2808(9) 1.1489(15) 0.097(5) Uani 0.439(10) 1 d D U P A 1
H6 H 0.320540 0.319306 1.108135 0.116 Uiso 0.439(10) 1 calc R U P A 1
O1 O 0.3797(11) 0.3964(9) 0.9916(18) 0.098(6) Uani 0.439(10) 1 d D U P A 1
O2 O 0.225(2) 0.435(2) 1.127(3) 0.077(7) Uani 0.439(10) 1 d D U P A 1
O3 O 0.2157(8) 0.2050(6) 1.2215(14) 0.115(5) Uani 0.439(10) 1 d D U P A 1
C1A C 0.451(3) 0.405(2) 0.801(5) 0.091(6) Uani 0.072(4) 1 d D U P B 2
C2A C 0.455(5) 0.473(3) 0.717(8) 0.097(12) Uani 0.072(4) 1 d D U P B 2
H2A1 H 0.441529 0.514907 0.764787 0.145 Uiso 0.072(4) 1 calc R U P B 2
H2A2 H 0.504848 0.478515 0.685283 0.145 Uiso 0.072(4) 1 calc R U P B 2
H2A3 H 0.420795 0.467365 0.648441 0.145 Uiso 0.072(4) 1 calc R U P B 2
C3A C 0.515(4) 0.416(4) 0.898(6) 0.094(12) Uani 0.072(4) 1 d D U P B 2
H3A1 H 0.507207 0.460971 0.942014 0.142 Uiso 0.072(4) 1 calc R U P B 2
H3A2 H 0.514868 0.376836 0.956481 0.142 Uiso 0.072(4) 1 calc R U P B 2
H3A3 H 0.562238 0.417871 0.855566 0.142 Uiso 0.072(4) 1 calc R U P B 2
C4A C 0.377(3) 0.399(4) 0.867(6) 0.082(6) Uani 0.072(4) 1 d D U P B 2
C5A C 0.248(3) 0.448(3) 0.897(5) 0.077(6) Uani 0.072(4) 1 d D U P B 2
C6A C 0.221(5) 0.526(3) 0.916(8) 0.084(12) Uani 0.072(4) 1 d D U P B 2
H6A1 H 0.177594 0.525953 0.968435 0.126 Uiso 0.072(4) 1 calc R U P B 2
H6A2 H 0.260270 0.553149 0.955599 0.126 Uiso 0.072(4) 1 calc R U P B 2
H6A3 H 0.209435 0.546785 0.836720 0.126 Uiso 0.072(4) 1 calc R U P B 2
C7A C 0.179(4) 0.422(5) 0.827(8) 0.079(13) Uani 0.072(4) 1 d D U P B 2
H7A1 H 0.134731 0.431506 0.875782 0.119 Uiso 0.072(4) 1 calc R U P B 2
H7A2 H 0.175147 0.446612 0.748386 0.119 Uiso 0.072(4) 1 calc R U P B 2
H7A3 H 0.182390 0.370529 0.812201 0.119 Uiso 0.072(4) 1 calc R U P B 2
C8A C 0.255(6) 0.412(3) 1.024(5) 0.078(6) Uani 0.072(4) 1 d D U P B 2
C9A C 0.229(4) 0.287(3) 1.106(5) 0.087(7) Uani 0.072(4) 1 d D U P B 2
C10A C 0.250(6) 0.212(3) 1.055(8) 0.093(11) Uani 0.072(4) 1 d D U P B 2
H10D H 0.234710 0.208998 0.968830 0.139 Uiso 0.072(4) 1 calc R U P B 2
H10E H 0.303065 0.206124 1.060433 0.139 Uiso 0.072(4) 1 calc R U P B 2
H10F H 0.225285 0.175540 1.102587 0.139 Uiso 0.072(4) 1 calc R U P B 2
C11A C 0.145(3) 0.302(6) 1.113(9) 0.092(12) Uani 0.072(4) 1 d D U P B 2
H11D H 0.124210 0.302947 1.029568 0.138 Uiso 0.072(4) 1 calc R U P B 2
H11E H 0.120500 0.264915 1.160434 0.138 Uiso 0.072(4) 1 calc R U P B 2
H11F H 0.136331 0.348247 1.151831 0.138 Uiso 0.072(4) 1 calc R U P B 2
C12A C 0.255(3) 0.287(4) 1.241(5) 0.093(7) Uani 0.072(4) 1 d D U P B 2
C13A C 0.384(3) 0.272(3) 1.319(6) 0.096(10) Uani 0.072(4) 1 d D U P B 2
H13C H 0.358485 0.233027 1.360747 0.115 Uiso 0.072(4) 1 calc R U P B 2
H13D H 0.408070 0.300867 1.383397 0.115 Uiso 0.072(4) 1 calc R U P B 2
C14A C 0.448(2) 0.263(2) 0.742(4) 0.106(8) Uani 0.072(4) 1 d D U P B 2
C15A C 0.494(3) 0.225(2) 0.657(5) 0.112(10) Uani 0.072(4) 1 d D U P B 2
H15A H 0.491972 0.176179 0.637654 0.134 Uiso 0.072(4) 1 calc R U P B 2
N1A N 0.544(3) 0.274(3) 0.607(4) 0.114(11) Uani 0.072(4) 1 d D U P B 2
N2A N 0.530(2) 0.341(2) 0.657(4) 0.105(7) Uani 0.072(4) 1 d D U P B 2
N3A N 0.4706(19) 0.335(2) 0.741(3) 0.103(6) Uani 0.072(4) 1 d D U P B 2
N4A N 0.313(4) 0.432(7) 0.822(7) 0.078(6) Uani 0.072(4) 1 d D U P B 2
H4A H 0.312036 0.444364 0.743998 0.093 Uiso 0.072(4) 1 calc R U P B 2
N5A N 0.267(4) 0.344(3) 1.025(6) 0.081(6) Uani 0.072(4) 1 d D U P B 2
H5A H 0.299603 0.327783 0.973085 0.097 Uiso 0.072(4) 1 calc R U P B 2
N6A N 0.325(3) 0.319(3) 1.264(7) 0.094(8) Uani 0.072(4) 1 d D U P B 2
H6A4 H 0.333655 0.363588 1.246810 0.113 Uiso 0.072(4) 1 calc R U P B 2
O1A O 0.378(4) 0.369(5) 0.968(7) 0.088(11) Uani 0.072(4) 1 d D U P B 2
O2A O 0.261(4) 0.449(4) 1.118(6) 0.077(12) Uani 0.072(4) 1 d D U P B 2
O3A O 0.239(4) 0.231(4) 1.298(6) 0.091(12) Uani 0.072(4) 1 d D U P B 2
C1B C 0.4340(14) 0.4205(16) 0.766(3) 0.173(9) Uani 0.489(11) 1 d D U P C 3
C2B C 0.464(2) 0.4986(16) 0.755(3) 0.168(13) Uani 0.489(11) 1 d D U P C 3
H2B1 H 0.471682 0.518261 0.836583 0.252 Uiso 0.489(11) 1 calc R U P C 3
H2B2 H 0.510000 0.498460 0.709290 0.252 Uiso 0.489(11) 1 calc R U P C 3
H2B3 H 0.427762 0.527817 0.710836 0.252 Uiso 0.489(11) 1 calc R U P C 3
C3B C 0.495(2) 0.371(2) 0.816(4) 0.219(14) Uani 0.489(11) 1 d D U P C 3
H3B1 H 0.506272 0.383693 0.901138 0.328 Uiso 0.489(11) 1 calc R U P C 3
H3B2 H 0.479061 0.321643 0.812097 0.328 Uiso 0.489(11) 1 calc R U P C 3
H3B3 H 0.539741 0.376826 0.766214 0.328 Uiso 0.489(11) 1 calc R U P C 3
C4B C 0.381(2) 0.429(2) 0.876(3) 0.148(9) Uani 0.489(11) 1 d D U P C 3
C5B C 0.249(2) 0.4678(17) 0.915(5) 0.100(7) Uani 0.489(11) 1 d D U P C 3
C6B C 0.2771(16) 0.5443(13) 0.946(3) 0.114(10) Uani 0.489(11) 1 d D U P C 3
H6B1 H 0.321856 0.541232 0.995540 0.172 Uiso 0.489(11) 1 calc R U P C 3
H6B2 H 0.287419 0.569993 0.870259 0.172 Uiso 0.489(11) 1 calc R U P C 3
H6B3 H 0.239294 0.569691 0.992742 0.172 Uiso 0.489(11) 1 calc R U P C 3
C7B C 0.179(2) 0.4566(16) 0.838(4) 0.103(11) Uani 0.489(11) 1 d D U P C 3
H7B1 H 0.183298 0.483331 0.761650 0.154 Uiso 0.489(11) 1 calc R U P C 3
H7B2 H 0.173518 0.406053 0.820008 0.154 Uiso 0.489(11) 1 calc R U P C 3
H7B3 H 0.136658 0.473383 0.884536 0.154 Uiso 0.489(11) 1 calc R U P C 3
C8B C 0.233(3) 0.422(3) 1.031(4) 0.109(8) Uani 0.489(11) 1 d D U P C 3
C9B C 0.2253(14) 0.2948(12) 1.114(2) 0.132(7) Uani 0.489(11) 1 d D U P C 3
C10B C 0.2123(15) 0.2220(10) 1.047(2) 0.146(9) Uani 0.489(11) 1 d D U P C 3
H10G H 0.202521 0.185139 1.108302 0.219 Uiso 0.489(11) 1 calc R U P C 3
H10H H 0.170207 0.226213 0.991993 0.219 Uiso 0.489(11) 1 calc R U P C 3
H10I H 0.255981 0.209353 0.999953 0.219 Uiso 0.489(11) 1 calc R U P C 3
C11B C 0.1561(15) 0.3106(15) 1.190(2) 0.147(9) Uani 0.489(11) 1 d D U P C 3
H11G H 0.150116 0.274044 1.252570 0.220 Uiso 0.489(11) 1 calc R U P C 3
H11H H 0.161067 0.357123 1.228807 0.220 Uiso 0.489(11) 1 calc R U P C 3
H11I H 0.113216 0.310750 1.135721 0.220 Uiso 0.489(11) 1 calc R U P C 3
C12B C 0.2896(13) 0.2888(13) 1.204(2) 0.131(7) Uani 0.489(11) 1 d D U P C 3
C13B C 0.4102(12) 0.3299(12) 1.3005(17) 0.167(8) Uani 0.489(11) 1 d D U P C 3
H13E H 0.451559 0.356443 1.263882 0.200 Uiso 0.489(11) 1 calc R U P C 3
H13F H 0.424765 0.279269 1.300343 0.200 Uiso 0.489(11) 1 calc R U P C 3
C14B C 0.4266(18) 0.4131(12) 0.504(2) 0.253(11) Uani 0.489(11) 1 d D U P C 3
H14B H 0.439945 0.457793 0.471155 0.304 Uiso 0.489(11) 1 calc R U P C 3
C15B C 0.4064(13) 0.3528(13) 0.4371(19) 0.240(11) Uani 0.489(11) 1 d D U P C 3
N1B N 0.3911(11) 0.2964(11) 0.525(2) 0.266(10) Uani 0.489(11) 1 d D U P C 3
N2B N 0.4022(14) 0.3243(15) 0.643(2) 0.238(9) Uani 0.489(11) 1 d D U P C 3
N3B N 0.4234(11) 0.3949(14) 0.635(2) 0.195(8) Uani 0.489(11) 1 d D U P C 3
N4B N 0.317(2) 0.444(2) 0.833(4) 0.121(8) Uani 0.489(11) 1 d . U P C 3
H4B H 0.310567 0.440075 0.753896 0.145 Uiso 0.489(11) 1 calc R U P C 3
N5B N 0.2390(12) 0.3449(17) 1.020(2) 0.107(7) Uani 0.489(11) 1 d . U P C 3
H5B H 0.252043 0.328179 0.947872 0.128 Uiso 0.489(11) 1 calc R U P C 3
N6B N 0.3469(11) 0.3363(9) 1.211(2) 0.170(7) Uani 0.489(11) 1 d D U P C 3
H6B4 H 0.346813 0.372495 1.160552 0.204 Uiso 0.489(11) 1 calc R U P C 3
O1B O 0.3878(11) 0.4341(10) 0.989(3) 0.134(7) Uani 0.489(11) 1 d D U P C 3
O2B O 0.209(2) 0.450(2) 1.128(4) 0.102(10) Uani 0.489(11) 1 d D U P C 3
O3B O 0.2907(12) 0.2461(10) 1.2912(18) 0.179(7) Uani 0.489(11) 1 d D U P C 3

loop_
_atom_site_aniso_label
_atom_site_aniso_U_11
_atom_site_aniso_U_22
_atom_site_aniso_U_33
_atom_site_aniso_U_23
_atom_site_aniso_U_13
_atom_site_aniso_U_12
C1 0.042(7) 0.098(9) 0.106(8) 0.002(8) 0.005(7) -0.001(7)
C2 0.064(11) 0.138(16) 0.127(15) -0.008(12) 0.008(12) -0.003(11)
C3 0.048(8) 0.108(12) 0.134(13) -0.024(11) -0.003(9) 0.001(9)
C4 0.053(8) 0.088(9) 0.096(9) 0.010(8) 0.012(8) -0.016(7)
C5 0.061(9) 0.071(10) 0.074(9) 0.009(9) 0.004(9) -0.003(9)
C6 0.072(13) 0.101(14) 0.095(12) 0.045(11) -0.008(10) -0.050(10)
C7 0.052(10) 0.090(17) 0.084(13) 0.017(13) -0.004(10) 0.003(11)
C8 0.064(9) 0.082(10) 0.069(9) 0.012(9) 0.009(8) -0.011(9)
C9 0.073(8) 0.088(9) 0.089(9) 0.023(8) 0.027(8) -0.005(8)
C10 0.120(12) 0.072(10) 0.114(12) -0.009(9) 0.025(10) -0.032(9)
C11 0.086(12) 0.090(11) 0.094(12) 0.020(10) 0.044(10) 0.008(10)
C12 0.105(9) 0.091(10) 0.090(9) 0.030(9) 0.017(9) -0.007(9)
C13 0.114(10) 0.094(10) 0.101(10) 0.016(9) 0.001(10) 0.011(9)
C14 0.101(9) 0.132(10) 0.109(10) -0.030(9) 0.017(9) -0.004(9)
C15 0.134(13) 0.147(14) 0.146(14) -0.036(13) 0.029(12) -0.002(12)
N1 0.119(11) 0.153(12) 0.165(13) -0.024(11) 0.020(10) 0.023(10)
N2 0.096(8) 0.123(9) 0.118(9) -0.007(8) 0.010(7) 0.014(8)
N3 0.060(6) 0.087(8) 0.101(8) -0.002(7) 0.030(6) -0.013(6)
N4 0.050(7) 0.081(9) 0.073(8) 0.009(8) 0.005(7) -0.015(7)
N5 0.076(8) 0.078(8) 0.070(8) 0.013(7) 0.024(7) -0.008(7)
N6 0.105(8) 0.094(9) 0.092(8) 0.031(7) 0.014(7) 0.008(8)
O1 0.092(9) 0.092(13) 0.110(10) 0.016(10) -0.024(7) -0.023(10)
O2 0.083(15) 0.082(13) 0.065(10) -0.001(9) 0.010(10) -0.009(12)
O3 0.136(10) 0.089(8) 0.120(10) 0.046(7) 0.043(8) 0.010(7)
C1A 0.066(10) 0.102(11) 0.105(11) -0.003(10) 0.011(10) -0.005(10)
C2A 0.06(2) 0.11(2) 0.12(2) -0.01(2) 0.01(2) 0.01(2)
C3A 0.07(2) 0.11(2) 0.11(2) -0.01(2) 0.00(2) 0.00(2)
C4A 0.061(10) 0.090(11) 0.094(10) 0.003(10) 0.010(10) -0.009(10)
C5A 0.065(11) 0.084(11) 0.081(11) 0.011(11) 0.008(11) -0.009(11)
C6A 0.07(2) 0.10(2) 0.09(2) 0.01(2) 0.01(2) -0.02(2)
C7A 0.07(2) 0.08(2) 0.09(2) 0.00(2) 0.02(2) 0.00(2)
C8A 0.067(10) 0.085(10) 0.081(10) 0.011(10) 0.012(10) -0.009(10)
C9A 0.090(11) 0.086(11) 0.086(11) 0.019(11) 0.019(11) -0.009(11)
C10A 0.10(2) 0.08(2) 0.09(2) 0.020(19) 0.027(19) -0.015(19)
C11A 0.10(2) 0.08(2) 0.09(2) 0.01(2) 0.03(2) -0.01(2)
C12A 0.099(12) 0.088(12) 0.093(12) 0.019(12) 0.015(12) -0.003(12)
C13A 0.100(17) 0.092(18) 0.097(18) 0.020(17) 0.010(17) 0.000(17)
C14A 0.085(14) 0.115(15) 0.118(14) -0.012(14) 0.017(14) -0.010(14)
C15A 0.097(17) 0.120(17) 0.120(17) -0.021(17) 0.010(17) -0.013(16)
N1A 0.095(18) 0.129(19) 0.120(19) -0.017(18) 0.022(18) -0.010(18)
N2A 0.085(12) 0.115(13) 0.116(13) -0.013(12) 0.014(12) -0.003(12)
N3A 0.083(11) 0.111(12) 0.116(11) -0.010(11) 0.010(11) -0.009(11)
N4A 0.059(11) 0.087(11) 0.087(11) 0.007(11) 0.010(10) -0.011(10)
N5A 0.075(10) 0.083(10) 0.085(10) 0.016(9) 0.014(9) -0.012(9)
N6A 0.099(15) 0.091(15) 0.093(15) 0.025(14) 0.020(14) -0.003(14)
O1A 0.070(19) 0.09(2) 0.10(2) 0.005(19) -0.003(19) -0.008(19)
O2A 0.07(2) 0.09(2) 0.07(2) -0.001(19) -0.009(19) -0.03(2)
O3A 0.11(2) 0.09(2) 0.07(2) 0.01(2) 0.02(2) -0.01(2)
C1B 0.168(17) 0.154(15) 0.196(17) -0.007(16) -0.028(15) -0.025(14)
C2B 0.14(2) 0.110(16) 0.25(3) -0.026(17) -0.050(19) -0.046(15)
C3B 0.22(2) 0.19(2) 0.25(3) -0.05(2) -0.08(2) -0.06(2)
C4B 0.142(16) 0.137(15) 0.165(16) -0.013(14) -0.025(15) -0.033(14)
C5B 0.117(14) 0.065(12) 0.118(13) -0.018(11) -0.009(13) -0.013(11)
C6B 0.105(19) 0.076(12) 0.162(18) -0.054(13) 0.030(13) -0.017(11)
C7B 0.121(18) 0.073(15) 0.115(19) -0.017(14) 0.000(14) -0.015(13)
C8B 0.119(15) 0.083(13) 0.124(15) -0.010(12) 0.004(13) -0.013(12)
C9B 0.153(14) 0.091(12) 0.153(14) 0.006(11) 0.022(12) -0.034(11)
C10B 0.19(2) 0.093(13) 0.158(18) -0.002(12) -0.005(18) -0.026(14)
C11B 0.155(19) 0.144(17) 0.142(18) 0.019(15) -0.012(15) -0.047(16)
C12B 0.150(14) 0.092(12) 0.153(15) 0.021(12) 0.032(12) -0.018(12)
C13B 0.178(16) 0.128(13) 0.194(17) 0.020(13) -0.016(14) 0.018(13)
C14B 0.28(2) 0.237(19) 0.24(2) -0.003(19) -0.041(19) -0.044(18)
C15B 0.28(2) 0.205(19) 0.24(2) 0.023(18) -0.023(18) -0.047(18)
N1B 0.30(2) 0.245(18) 0.25(2) 0.030(16) -0.011(17) -0.059(16)
N2B 0.268(18) 0.232(17) 0.215(17) -0.008(16) -0.038(15) -0.046(16)
N3B 0.215(16) 0.173(14) 0.197(15) -0.009(14) -0.052(13) -0.052(13)
N4B 0.130(17) 0.102(13) 0.131(13) -0.024(11) 0.003(13) -0.027(12)
N5B 0.120(14) 0.073(10) 0.127(13) -0.001(10) 0.022(10) -0.007(10)
N6B 0.187(14) 0.107(11) 0.217(16) 0.052(11) 0.009(12) -0.008(11)
O1B 0.089(9) 0.115(13) 0.199(16) 0.017(13) -0.024(9) -0.037(10)
O2B 0.099(17) 0.103(17) 0.104(14) -0.011(10) -0.009(9) 0.012(10)
O3B 0.218(17) 0.137(12) 0.183(15) -0.013(11) 0.041(13) -0.024(12)

loop_
_atom_type_symbol
_atom_type_description
_atom_type_scat_dispersion_real
_atom_type_scat_dispersion_imag
_atom_type_scat_source
C C 0.0033 0.0016 'International Tables Vol C Tables 4.2.6.8 and 6.1.1.4'
H H 0.0000 0.0000 'International Tables Vol C Tables 4.2.6.8 and 6.1.1.4'
N N 0.0061 0.0033 'International Tables Vol C Tables 4.2.6.8 and 6.1.1.4'
O O 0.0106 0.0060 'International Tables Vol C Tables 4.2.6.8 and 6.1.1.4'

loop_
_geom_angle_atom_site_label_1
_geom_angle_atom_site_label_2
_geom_angle_atom_site_label_3
_geom_angle
_geom_angle_site_symmetry_1
_geom_angle_site_symmetry_3
_geom_angle_publ_flag
N3 C1 C4 108.7(14) . . ?
N3 C1 C2 116.6(15) . . ?
C4 C1 C2 113.0(18) . . ?
N3 C1 C3 103.5(13) . . ?
C4 C1 C3 109.8(16) . . ?
C2 C1 C3 104.6(18) . . ?
C1 C2 H2A 109.5 . . ?
C1 C2 H2B 109.5 . . ?
H2A C2 H2B 109.5 . . ?
C1 C2 H2C 109.5 . . ?
H2A C2 H2C 109.5 . . ?
H2B C2 H2C 109.5 . . ?
C1 C3 H3A 109.5 . . ?
C1 C3 H3B 109.5 . . ?
H3A C3 H3B 109.5 . . ?
C1 C3 H3C 109.5 . . ?
H3A C3 H3C 109.5 . . ?
H3B C3 H3C 109.5 . . ?
O1 C4 N4 122.0(18) . . ?
O1 C4 C1 117.9(19) . . ?
N4 C4 C1 120.0(18) . . ?
N4 C5 C7 108(3) . . ?
N4 C5 C8 109(3) . . ?
C7 C5 C8 112(3) . . ?
N4 C5 C6 120(2) . . ?
C7 C5 C6 98(3) . . ?
C8 C5 C6 109(3) . . ?
C5 C6 H6A 109.5 . . ?
C5 C6 H6B 109.5 . . ?
H6A C6 H6B 109.5 . . ?
C5 C6 H6C 109.5 . . ?
H6A C6 H6C 109.5 . . ?
H6B C6 H6C 109.5 . . ?
C5 C7 H7A 109.5 . . ?
C5 C7 H7B 109.5 . . ?
H7A C7 H7B 109.5 . . ?
C5 C7 H7C 109.5 . . ?
H7A C7 H7C 109.5 . . ?
H7B C7 H7C 109.5 . . ?
O2 C8 N5 125(3) . . ?
O2 C8 C5 120(4) . . ?
N5 C8 C5 115(2) . . ?
C12 C9 N5 112.5(14) . . ?
C12 C9 C10 107.8(15) . . ?
N5 C9 C10 107.2(13) . . ?
C12 C9 C11 107.2(13) . . ?
N5 C9 C11 109.4(15) . . ?
C10 C9 C11 112.8(16) . . ?
C9 C10 H10A 109.5 . . ?
C9 C10 H10B 109.5 . . ?
H10A C10 H10B 109.5 . . ?
C9 C10 H10C 109.5 . . ?
H10A C10 H10C 109.5 . . ?
H10B C10 H10C 109.5 . . ?
C9 C11 H11A 109.5 . . ?
C9 C11 H11B 109.5 . . ?
H11A C11 H11B 109.5 . . ?
C9 C11 H11C 109.5 . . ?
H11A C11 H11C 109.5 . . ?
H11B C11 H11C 109.5 . . ?
O3 C12 N6 122.4(15) . . ?
O3 C12 C9 120.1(14) . . ?
N6 C12 C9 117.1(14) . . ?
N6 C13 C14 111.2(13) . 8_566 ?
N6 C13 H13A 109.4 . . ?
C14 C13 H13A 109.4 8_566 . ?
N6 C13 H13B 109.4 . . ?
C14 C13 H13B 109.4 8_566 . ?
H13A C13 H13B 108.0 . . ?
N3 C14 C15 106.3(9) . . ?
N3 C14 C13 123.7(14) . 8_565 ?
C15 C14 C13 130.0(15) . 8_565 ?
N1 C15 C14 109.3(11) . . ?
N1 C15 H15 125.3 . . ?
C14 C15 H15 125.3 . . ?
C15 N1 N2 108.0(11) . . ?
N1 N2 N3 108.8(10) . . ?
C14 N3 N2 107.6(10) . . ?
C14 N3 C1 138.4(13) . . ?
N2 N3 C1 114.0(12) . . ?
C4 N4 C5 121(3) . . ?
C4 N4 H4 119.3 . . ?
C5 N4 H4 119.3 . . ?
C8 N5 C9 127(2) . . ?
C8 N5 H5 116.5 . . ?
C9 N5 H5 116.5 . . ?
C12 N6 C13 117.3(14) . . ?
C12 N6 H6 121.4 . . ?
C13 N6 H6 121.4 . . ?
N3A C1A C4A 110(3) . . ?
N3A C1A C2A 116(3) . . ?
C4A C1A C2A 112(3) . . ?
N3A C1A C3A 103(3) . . ?
C4A C1A C3A 110(3) . . ?
C2A C1A C3A 105(3) . . ?
C1A C2A H2A1 109.5 . . ?
C1A C2A H2A2 109.5 . . ?
H2A1 C2A H2A2 109.5 . . ?
C1A C2A H2A3 109.5 . . ?
H2A1 C2A H2A3 109.5 . . ?
H2A2 C2A H2A3 109.5 . . ?
C1A C3A H3A1 109.5 . . ?
C1A C3A H3A2 109.5 . . ?
H3A1 C3A H3A2 109.5 . . ?
C1A C3A H3A3 109.5 . . ?
H3A1 C3A H3A3 109.5 . . ?
H3A2 C3A H3A3 109.5 . . ?
O1A C4A N4A 122(3) . . ?
O1A C4A C1A 116(3) . . ?
N4A C4A C1A 122(3) . . ?
N4A C5A C8A 110(3) . . ?
N4A C5A C7A 108(4) . . ?
C8A C5A C7A 112(4) . . ?
N4A C5A C6A 121(4) . . ?
C8A C5A C6A 109(4) . . ?
C7A C5A C6A 96(3) . . ?
C5A C6A H6A1 109.5 . . ?
C5A C6A H6A2 109.5 . . ?
H6A1 C6A H6A2 109.5 . . ?
C5A C6A H6A3 109.5 . . ?
H6A1 C6A H6A3 109.5 . . ?
H6A2 C6A H6A3 109.5 . . ?
C5A C7A H7A1 109.5 . . ?
C5A C7A H7A2 109.5 . . ?
H7A1 C7A H7A2 109.5 . . ?
C5A C7A H7A3 109.5 . . ?
H7A1 C7A H7A3 109.5 . . ?
H7A2 C7A H7A3 109.5 . . ?
O2A C8A N5A 123(5) . . ?
O2A C8A C5A 119(4) . . ?
N5A C8A C5A 117(3) . . ?
C12A C9A N5A 114(3) . . ?
C12A C9A C11A 105(3) . . ?
N5A C9A C11A 110(3) . . ?
C12A C9A C10A 105(3) . . ?
N5A C9A C10A 108(3) . . ?
C11A C9A C10A 115(3) . . ?
C9A C10A H10D 109.5 . . ?
C9A C10A H10E 109.5 . . ?
H10D C10A H10E 109.5 . . ?
C9A C10A H10F 109.5 . . ?
H10D C10A H10F 109.5 . . ?
H10E C10A H10F 109.5 . . ?
C9A C11A H11D 109.5 . . ?
C9A C11A H11E 109.5 . . ?
H11D C11A H11E 109.5 . . ?
C9A C11A H11F 109.5 . . ?
H11D C11A H11F 109.5 . . ?
H11E C11A H11F 109.5 . . ?
O3A C12A N6A 117(3) . . ?
O3A C12A C9A 114(3) . . ?
N6A C12A C9A 116(3) . . ?
N6A C13A H13C 106.4 . . ?
C14A C13A H13C 106.4 8_566 . ?
N6A C13A H13D 106.4 . . ?
C14A C13A H13D 106.4 8_566 . ?
H13C C13A H13D 106.5 . . ?
N3A C14A C15A 106.9(13) . . ?
N1A C15A C14A 108.4(15) . . ?
N1A C15A H15A 125.8 . . ?
C14A C15A H15A 125.8 . . ?
N2A N1A C15A 108.3(13) . . ?
N1A N2A N3A 109.3(13) . . ?
N2A N3A C14A 107.2(14) . . ?
N2A N3A C1A 113(2) . . ?
C14A N3A C1A 140(2) . . ?
C4A N4A C5A 124(4) . . ?
C4A N4A H4A 118.1 . . ?
C5A N4A H4A 118.1 . . ?
C8A N5A C9A 127(4) . . ?
C8A N5A H5A 116.3 . . ?
C9A N5A H5A 116.3 . . ?
C12A N6A C13A 118(2) . . ?
C12A N6A H6A4 121.2 . . ?
C13A N6A H6A4 121.2 . . ?
N3B C1B C4B 133(2) . . ?
N3B C1B C3B 103(2) . . ?
C4B C1B C3B 104(3) . . ?
N3B C1B C2B 105(2) . . ?
C4B C1B C2B 100(3) . . ?
C3B C1B C2B 110(3) . . ?
C1B C2B H2B1 109.5 . . ?
C1B C2B H2B2 109.5 . . ?
H2B1 C2B H2B2 109.5 . . ?
C1B C2B H2B3 109.5 . . ?
H2B1 C2B H2B3 109.5 . . ?
H2B2 C2B H2B3 109.5 . . ?
C1B C3B H3B1 109.5 . . ?
C1B C3B H3B2 109.5 . . ?
H3B1 C3B H3B2 109.5 . . ?
C1B C3B H3B3 109.5 . . ?
H3B1 C3B H3B3 109.5 . . ?
H3B2 C3B H3B3 109.5 . . ?
O1B C4B N4B 115(4) . . ?
O1B C4B C1B 136(4) . . ?
N4B C4B C1B 108(3) . . ?
C7B C5B C8B 102(4) . . ?
C7B C5B C6B 121(3) . . ?
C8B C5B C6B 113(4) . . ?
C7B C5B N4B 107(4) . . ?
C8B C5B N4B 116(4) . . ?
C6B C5B N4B 98(3) . . ?
C5B C6B H6B1 109.5 . . ?
C5B C6B H6B2 109.5 . . ?
H6B1 C6B H6B2 109.5 . . ?
C5B C6B H6B3 109.5 . . ?
H6B1 C6B H6B3 109.5 . . ?
H6B2 C6B H6B3 109.5 . . ?
C5B C7B H7B1 109.5 . . ?
C5B C7B H7B2 109.5 . . ?
H7B1 C7B H7B2 109.5 . . ?
C5B C7B H7B3 109.5 . . ?
H7B1 C7B H7B3 109.5 . . ?
H7B2 C7B H7B3 109.5 . . ?
O2B C8B N5B 121(4) . . ?
O2B C8B C5B 121(5) . . ?
N5B C8B C5B 118(3) . . ?
N5B C9B C12B 112(2) . . ?
N5B C9B C11B 114(2) . . ?
C12B C9B C11B 107(2) . . ?
N5B C9B C10B 106(2) . . ?
C12B C9B C10B 110(2) . . ?
C11B C9B C10B 107(2) . . ?
C9B C10B H10G 109.5 . . ?
C9B C10B H10H 109.5 . . ?
H10G C10B H10H 109.5 . . ?
C9B C10B H10I 109.5 . . ?
H10G C10B H10I 109.5 . . ?
H10H C10B H10I 109.5 . . ?
C9B C11B H11G 109.5 . . ?
C9B C11B H11H 109.5 . . ?
H11G C11B H11H 109.5 . . ?
C9B C11B H11I 109.5 . . ?
H11G C11B H11I 109.5 . . ?
H11H C11B H11I 109.5 . . ?
O3B C12B N6B 111.6(19) . . ?
O3B C12B C9B 123(2) . . ?
N6B C12B C9B 124(2) . . ?
N6B C13B C15B 124.1(19) . 1_556 ?
N6B C13B H13E 106.3 . . ?
C15B C13B H13E 106.3 1_556 . ?
N6B C13B H13F 106.3 . . ?
C15B C13B H13F 106.3 1_556 . ?
H13E C13B H13F 106.4 . . ?
C15B C14B N3B 108.0(12) . . ?
C15B C14B H14B 126.0 . . ?
N3B C14B H14B 126.0 . . ?
C14B C15B N1B 107.4(11) . . ?
N2B N1B C15B 107.5(12) . . ?
N3B N2B N1B 110.1(12) . . ?
N2B N3B C14B 107.0(11) . . ?
N2B N3B C1B 106(2) . . ?
C14B N3B C1B 147(2) . . ?
C4B N4B C5B 124(4) . . ?
C4B N4B H4B 117.9 . . ?
C5B N4B H4B 117.9 . . ?
C9B N5B C8B 126(3) . . ?
C9B N5B H5B 117.0 . . ?
C8B N5B H5B 117.0 . . ?
C12B N6B C13B 124.1(17) . . ?
C12B N6B H6B4 118.0 . . ?
C13B N6B H6B4 118.0 . . ?

loop_
_geom_bond_atom_site_label_1
_geom_bond_atom_site_label_2
_geom_bond_distance
_geom_bond_site_symmetry_2
_geom_bond_publ_flag
C1 N3 1.492(14) . ?
C1 C4 1.507(14) . ?
C1 C2 1.540(16) . ?
C1 C3 1.565(15) . ?
C2 H2A 0.9600 . ?
C2 H2B 0.9600 . ?
C2 H2C 0.9600 . ?
C3 H3A 0.9600 . ?
C3 H3B 0.9600 . ?
C3 H3C 0.9600 . ?
C4 O1 1.217(14) . ?
C4 N4 1.39(4) . ?
C5 N4 1.45(5) . ?
C5 C7 1.515(15) . ?
C5 C8 1.529(14) . ?
C5 C6 1.530(16) . ?
C6 H6A 0.9600 . ?
C6 H6B 0.9600 . ?
C6 H6C 0.9600 . ?
C7 H7A 0.9600 . ?
C7 H7B 0.9600 . ?
C7 H7C 0.9600 . ?
C8 O2 1.224(15) . ?
C8 N5 1.28(4) . ?
C9 C12 1.489(15) . ?
C9 N5 1.53(3) . ?
C9 C10 1.530(15) . ?
C9 C11 1.535(14) . ?
C10 H10A 0.9600 . ?
C10 H10B 0.9600 . ?
C10 H10C 0.9600 . ?
C11 H11A 0.9600 . ?
C11 H11B 0.9600 . ?
C11 H11C 0.9600 . ?
C12 O3 1.233(14) . ?
C12 N6 1.402(14) . ?
C13 N6 1.476(14) . ?
C13 C14 1.537(16) 8_566 ?
C13 H13A 0.9700 . ?
C13 H13B 0.9700 . ?
C14 N3 1.390(14) . ?
C14 C15 1.414(15) . ?
C15 N1 1.366(15) . ?
C15 H15 0.9300 . ?
N1 N2 1.369(14) . ?
N2 N3 1.406(14) . ?
N4 H4 0.8600 . ?
N5 H5 0.8600 . ?
N6 H6 0.8600 . ?
C1A N3A 1.485(16) . ?
C1A C4A 1.513(17) . ?
C1A C2A 1.541(17) . ?
C1A C3A 1.553(17) . ?
C2A H2A1 0.9600 . ?
C2A H2A2 0.9600 . ?
C2A H2A3 0.9600 . ?
C3A H3A1 0.9600 . ?
C3A H3A2 0.9600 . ?
C3A H3A3 0.9600 . ?
C4A O1A 1.223(18) . ?
C4A N4A 1.38(4) . ?
C5A N4A 1.45(5) . ?
C5A C8A 1.517(17) . ?
C5A C7A 1.523(17) . ?
C5A C6A 1.529(17) . ?
C6A H6A1 0.9600 . ?
C6A H6A2 0.9600 . ?
C6A H6A3 0.9600 . ?
C7A H7A1 0.9600 . ?
C7A H7A2 0.9600 . ?
C7A H7A3 0.9600 . ?
C8A O2A 1.226(19) . ?
C8A N5A 1.28(5) . ?
C9A C12A 1.513(18) . ?
C9A N5A 1.52(4) . ?
C9A C11A 1.530(17) . ?
C9A C10A 1.530(17) . ?
C10A H10D 0.9600 . ?
C10A H10E 0.9600 . ?
C10A H10F 0.9600 . ?
C11A H11D 0.9600 . ?
C11A H11E 0.9600 . ?
C11A H11F 0.9600 . ?
C12A O3A 1.230(18) . ?
C12A N6A 1.414(17) . ?
C13A N6A 1.479(17) . ?
C13A C14A 1.544(16) 8_566 ?
C13A H13C 0.9700 . ?
C13A H13D 0.9700 . ?
C14A N3A 1.402(16) . ?
C14A C15A 1.416(16) . ?
C15A N1A 1.378(17) . ?
C15A H15A 0.9300 . ?
N1A N2A 1.369(17) . ?
N2A N3A 1.398(16) . ?
N4A H4A 0.8600 . ?
N5A H5A 0.8600 . ?
N6A H6A4 0.8600 . ?
C1B N3B 1.489(19) . ?
C1B C4B 1.516(16) . ?
C1B C3B 1.53(2) . ?
C1B C2B 1.543(19) . ?
C2B H2B1 0.9600 . ?
C2B H2B2 0.9600 . ?
C2B H2B3 0.9600 . ?
C3B H3B1 0.9600 . ?
C3B H3B2 0.9600 . ?
C3B H3B3 0.9600 . ?
C4B O1B 1.221(15) . ?
C4B N4B 1.26(5) . ?
C5B C7B 1.513(18) . ?
C5B C8B 1.526(16) . ?
C5B C6B 1.535(18) . ?
C5B N4B 1.56(6) . ?
C6B H6B1 0.9600 . ?
C6B H6B2 0.9600 . ?
C6B H6B3 0.9600 . ?
C7B H7B1 0.9600 . ?
C7B H7B2 0.9600 . ?
C7B H7B3 0.9600 . ?
C8B O2B 1.228(17) . ?
C8B N5B 1.44(6) . ?
C9B N5B 1.39(3) . ?
C9B C12B 1.508(17) . ?
C9B C11B 1.509(19) . ?
C9B C10B 1.538(18) . ?
C10B H10G 0.9600 . ?
C10B H10H 0.9600 . ?
C10B H10I 0.9600 . ?
C11B H11G 0.9600 . ?
C11B H11H 0.9600 . ?
C11B H11I 0.9600 . ?
C12B O3B 1.218(16) . ?
C12B N6B 1.351(17) . ?
C13B N6B 1.486(16) . ?
C13B C15B 1.523(15) 1_556 ?
C13B H13E 0.9700 . ?
C13B H13F 0.9700 . ?
C14B C15B 1.375(17) . ?
C14B N3B 1.439(17) . ?
C14B H14B 0.9300 . ?
C15B N1B 1.426(17) . ?
N1B N2B 1.379(17) . ?
N2B N3B 1.361(17) . ?
N4B H4B 0.8600 . ?
N5B H5B 0.8600 . ?
N6B H6B4 0.8600 . ?

loop_
_geom_hbond_atom_site_label_D
_geom_hbond_atom_site_label_H
_geom_hbond_atom_site_label_A
_geom_hbond_distance_DH
_geom_hbond_distance_HA
_geom_hbond_distance_DA
_geom_hbond_angle_DHA
_geom_hbond_site_symmetry_A
_geom_hbond_publ_flag
C7^a H7A^a N1^a 0.96 2.57 3.44(4) 151.1 2_565 yes
C7^a H7B^a O2^a 0.96 2.34 3.22(5) 152.0 2_564 yes
C11^a H11C^a O2^a 0.96 2.31 2.90(5) 119.0 . yes
N5^a H5^a O3^a 0.86 2.17 2.99(3) 159.8 8_565 yes
N6^a H6^a O1^a 0.86 2.17 3.00(2) 162.4 . yes
C6A^b H6A3^b N6A^b 0.96 2.67 3.41(9) 133.4 2_564 yes
C6A^b H6A3^b O2A^b 0.96 2.40 3.24(9) 145.8 2_564 yes
C7A^b H7A1^b N2A^b 0.96 2.54 3.05(8) 113.6 6_557 yes
C7A^b H7A2^b O2A^b 0.96 2.63 3.44(10) 141.8 2_564 yes
C7A^b H7A3^b O3A^b 0.96 2.14 3.04(11) 155.2 8_565 yes
C10A^b H10D^b O3A^b 0.96 2.14 2.95(10) 140.6 8_565 yes
C11A^b H11D^b N1A^b 0.96 2.11 3.00(8) 153.2 6_557 yes
C13A^b H13C^b O1A^b 0.97 2.23 3.06(12) 143.0 8_566 yes
N5A^b H5A^b O1A^b 0.86 1.59 2.13(10) 117.6 . yes
N5A^b H5A^b O3A^b 0.86 2.42 2.84(8) 110.1 8_565 yes
N6A^b H6A4^b O2A^b 0.86 2.47 3.10(9) 130.1 . yes
C2B^c H2B3^c O2B^c 0.96 2.64 3.51(5) 150.8 2_564 yes
C6B^c H6B1^c O1B^c 0.96 2.30 2.88(4) 117.5 . yes
C6B^c H6B2^c O2B^c 0.96 2.62 3.42(5) 140.8 2_564 yes
C10B^c H10I^c N1B^c 0.96 2.43 3.22(3) 139.7 8_566 yes
C10B^c H10I^c O3B^c 0.96 2.46 3.13(3) 127.0 8_565 yes
C11B^c H11H^c O2B^c 0.96 2.20 2.82(5) 121.2 . yes
C13B^c H13F^c N2B^c 0.97 2.58 3.31(3) 132.3 8_566 yes
N4B^c H4B^c N3B^c 0.86 2.53 2.98(5) 114.2 . yes
N4B^c H4B^c O2B^c 0.86 2.46 2.99(6) 119.8 2_564 yes
N5B^c H5B^c O3B^c 0.86 2.27 3.11(3) 163.3 8_565 yes
N6B^c H6B4^c O1B^c 0.86 2.28 3.07(3) 153.3 . yes
C7^a H7A^a N1^a 0.96 2.57 3.44(4) 151.1 2_565 yes
C7^a H7B^a O2^a 0.96 2.34 3.22(5) 152.0 2_564 yes
C11^a H11C^a O2^a 0.96 2.31 2.90(5) 119.0 . yes
N5^a H5^a O3^a 0.86 2.17 2.99(3) 159.8 8_565 yes
N6^a H6^a O1^a 0.86 2.17 3.00(2) 162.4 . yes
C6A^b H6A3^b N6A^b 0.96 2.67 3.41(9) 133.4 2_564 yes
C6A^b H6A3^b O2A^b 0.96 2.40 3.24(9) 145.8 2_564 yes
C7A^b H7A1^b N2A^b 0.96 2.54 3.05(8) 113.6 6_557 yes
C7A^b H7A2^b O2A^b 0.96 2.63 3.44(10) 141.8 2_564 yes
C7A^b H7A3^b O3A^b 0.96 2.14 3.04(11) 155.2 8_565 yes
C10A^b H10D^b O3A^b 0.96 2.14 2.95(10) 140.6 8_565 yes
C11A^b H11D^b N1A^b 0.96 2.11 3.00(8) 153.2 6_557 yes
C13A^b H13C^b O1A^b 0.97 2.23 3.06(12) 143.0 8_566 yes
N5A^b H5A^b O1A^b 0.86 1.59 2.13(10) 117.6 . yes
N5A^b H5A^b O3A^b 0.86 2.42 2.84(8) 110.1 8_565 yes
N6A^b H6A4^b O2A^b 0.86 2.47 3.10(9) 130.1 . yes
C2B^c H2B3^c O2B^c 0.96 2.64 3.51(5) 150.8 2_564 yes
C6B^c H6B1^c O1B^c 0.96 2.30 2.88(4) 117.5 . yes
C6B^c H6B2^c O2B^c 0.96 2.62 3.42(5) 140.8 2_564 yes
C10B^c H10I^c N1B^c 0.96 2.43 3.22(3) 139.7 8_566 yes
C10B^c H10I^c O3B^c 0.96 2.46 3.13(3) 127.0 8_565 yes
C11B^c H11H^c O2B^c 0.96 2.20 2.82(5) 121.2 . yes
C13B^c H13F^c N2B^c 0.97 2.58 3.31(3) 132.3 8_566 yes
N4B^c H4B^c N3B^c 0.86 2.53 2.98(5) 114.2 . yes
N4B^c H4B^c O2B^c 0.86 2.46 2.99(6) 119.8 2_564 yes
N5B^c H5B^c O3B^c 0.86 2.27 3.11(3) 163.3 8_565 yes
N6B^c H6B4^c O1B^c 0.86 2.28 3.07(3) 153.3 . yes

loop_
_geom_torsion_atom_site_label_1
_geom_torsion_atom_site_label_2
_geom_torsion_atom_site_label_3
_geom_torsion_atom_site_label_4
_geom_torsion
_geom_torsion_site_symmetry_1
_geom_torsion_site_symmetry_2
_geom_torsion_site_symmetry_3
_geom_torsion_site_symmetry_4
_geom_torsion_publ_flag
N3 C1 C4 O1 135(2) . . . . ?
C2 C1 C4 O1 -94(3) . . . . ?
C3 C1 C4 O1 23(3) . . . . ?
N3 C1 C4 N4 -48(3) . . . . ?
C2 C1 C4 N4 83(3) . . . . ?
C3 C1 C4 N4 -161(3) . . . . ?
N4 C5 C8 O2 133(4) . . . . ?
C7 C5 C8 O2 -108(4) . . . . ?
C6 C5 C8 O2 0(5) . . . . ?
N4 C5 C8 N5 -53(4) . . . . ?
C7 C5 C8 N5 67(5) . . . . ?
C6 C5 C8 N5 174(3) . . . . ?
N5 C9 C12 O3 -177.2(19) . . . . ?
C10 C9 C12 O3 -59(2) . . . . ?
C11 C9 C12 O3 62(2) . . . . ?
N5 C9 C12 N6 -4(2) . . . . ?
C10 C9 C12 N6 113.9(19) . . . . ?
C11 C9 C12 N6 -124.4(19) . . . . ?
N3 C14 C15 N1 -0.5(11) . . . . ?
C13 C14 C15 N1 -178.8(10) 8_565 . . . ?
C14 C15 N1 N2 0.3(9) . . . . ?
C15 N1 N2 N3 0.0(5) . . . . ?
C15 C14 N3 N2 0.5(9) . . . . ?
C13 C14 N3 N2 178.9(8) 8_565 . . . ?
C15 C14 N3 C1 -178.5(8) . . . . ?
C13 C14 N3 C1 -0.1(15) 8_565 . . . ?
N1 N2 N3 C14 -0.3(5) . . . . ?
N1 N2 N3 C1 179.0(5) . . . . ?
C4 C1 N3 C14 -48.6(18) . . . . ?
C2 C1 N3 C14 -177.7(15) . . . . ?
C3 C1 N3 C14 68.1(15) . . . . ?
C4 C1 N3 N2 132.5(15) . . . . ?
C2 C1 N3 N2 3.3(14) . . . . ?
C3 C1 N3 N2 -110.9(12) . . . . ?
O1 C4 N4 C5 27(4) . . . . ?
C1 C4 N4 C5 -149(3) . . . . ?
C7 C5 N4 C4 -177(3) . . . . ?
C8 C5 N4 C4 -55(4) . . . . ?
C6 C5 N4 C4 71(4) . . . . ?
O2 C8 N5 C9 9(6) . . . . ?
C5 C8 N5 C9 -165(2) . . . . ?
C12 C9 N5 C8 -77(4) . . . . ?
C10 C9 N5 C8 165(3) . . . . ?
C11 C9 N5 C8 42(4) . . . . ?
O3 C12 N6 C13 7(3) . . . . ?
C9 C12 N6 C13 -166.1(15) . . . . ?
C14 C13 N6 C12 86.9(19) 8_566 . . . ?
N3A C1A C4A O1A 79(8) . . . . ?
C2A C1A C4A O1A -151(8) . . . . ?
C3A C1A C4A O1A -35(8) . . . . ?
N3A C1A C4A N4A -108(8) . . . . ?
C2A C1A C4A N4A 23(9) . . . . ?
C3A C1A C4A N4A 139(8) . . . . ?
N4A C5A C8A O2A 114(9) . . . . ?
C7A C5A C8A O2A -126(8) . . . . ?
C6A C5A C8A O2A -20(10) . . . . ?
N4A C5A C8A N5A -55(8) . . . . ?
C7A C5A C8A N5A 65(8) . . . . ?
C6A C5A C8A N5A 171(7) . . . . ?
N5A C9A C12A O3A -162(6) . . . . ?
C11A C9A C12A O3A 78(6) . . . . ?
C10A C9A C12A O3A -45(6) . . . . ?
N5A C9A C12A N6A -21(5) . . . . ?
C11A C9A C12A N6A -141(5) . . . . ?
C10A C9A C12A N6A 96(5) . . . . ?
N3A C14A C15A N1A 0.0(12) . . . . ?
C13A C14A C15A N1A -179.7(10) 8_565 . . . ?
C14A C15A N1A N2A -0.1(10) . . . . ?
C15A N1A N2A N3A 0.1(5) . . . . ?
N1A N2A N3A C14A -0.1(5) . . . . ?
N1A N2A N3A C1A -179.9(5) . . . . ?
C15A C14A N3A N2A 0.0(10) . . . . ?
C13A C14A N3A N2A 179.7(10) 8_565 . . . ?
C15A C14A N3A C1A 179.8(9) . . . . ?
C13A C14A N3A C1A -0.5(18) 8_565 . . . ?
C4A C1A N3A N2A 167(3) . . . . ?
C2A C1A N3A N2A 39(4) . . . . ?
C3A C1A N3A N2A -75(3) . . . . ?
C4A C1A N3A C14A -13(3) . . . . ?
C2A C1A N3A C14A -141(4) . . . . ?
C3A C1A N3A C14A 105(3) . . . . ?
O1A C4A N4A C5A 13(15) . . . . ?
C1A C4A N4A C5A -160(6) . . . . ?
C8A C5A N4A C4A -9(11) . . . . ?
C7A C5A N4A C4A -132(10) . . . . ?
C6A C5A N4A C4A 119(10) . . . . ?
O2A C8A N5A C9A 56(12) . . . . ?
C5A C8A N5A C9A -135(6) . . . . ?
C12A C9A N5A C8A -74(7) . . . . ?
C11A C9A N5A C8A 43(8) . . . . ?
C10A C9A N5A C8A 169(7) . . . . ?
O3A C12A N6A C13A 20(8) . . . . ?
C9A C12A N6A C13A -119(6) . . . . ?
C14A C13A N6A C12A 100(6) 8_566 . . . ?
N3B C1B C4B O1B 160(4) . . . . ?
C3B C1B C4B O1B 36(6) . . . . ?
C2B C1B C4B O1B -77(5) . . . . ?
N3B C1B C4B N4B -31(6) . . . . ?
C3B C1B C4B N4B -155(3) . . . . ?
C2B C1B C4B N4B 92(4) . . . . ?
C7B C5B C8B O2B -98(5) . . . . ?
C6B C5B C8B O2B 34(7) . . . . ?
N4B C5B C8B O2B 145(5) . . . . ?
C7B C5B C8B N5B 75(5) . . . . ?
C6B C5B C8B N5B -153(4) . . . . ?
N4B C5B C8B N5B -41(6) . . . . ?
N5B C9B C12B O3B -177(2) . . . . ?
C11B C9B C12B O3B 57(3) . . . . ?
C10B C9B C12B O3B -59(4) . . . . ?
N5B C9B C12B N6B 13(4) . . . . ?
C11B C9B C12B N6B -113(3) . . . . ?
C10B C9B C12B N6B 131(3) . . . . ?
N3B C14B C15B N1B -0.5(12) . . . . ?
N3B C14B C15B C13B -167(2) . . . 1_554 ?
C14B C15B N1B N2B 0.2(10) . . . . ?
C13B C15B N1B N2B 170.1(15) 1_554 . . . ?
C15B N1B N2B N3B 0.2(5) . . . . ?
N1B N2B N3B C14B -0.5(5) . . . . ?
N1B N2B N3B C1B 180.0(5) . . . . ?
C15B C14B N3B N2B 0.6(10) . . . . ?
C15B C14B N3B C1B 179.9(10) . . . . ?
C4B C1B N3B N2B -64(4) . . . . ?
C3B C1B N3B N2B 61(2) . . . . ?
C2B C1B N3B N2B 176(2) . . . . ?
C4B C1B N3B C14B 117(4) . . . . ?
C3B C1B N3B C14B -119(3) . . . . ?
C2B C1B N3B C14B -3(2) . . . . ?
O1B C4B N4B C5B 1(6) . . . . ?
C1B C4B N4B C5B -171(3) . . . . ?
C7B C5B N4B C4B -162(4) . . . . ?
C8B C5B N4B C4B -48(5) . . . . ?
C6B C5B N4B C4B 72(5) . . . . ?
C12B C9B N5B C8B -78(4) . . . . ?
C11B C9B N5B C8B 44(4) . . . . ?
C10B C9B N5B C8B 161(4) . . . . ?
O2B C8B N5B C9B -6(7) . . . . ?
C5B C8B N5B C9B -179(3) . . . . ?
O3B C12B N6B C13B 9(4) . . . . ?
C9B C12B N6B C13B -180(2) . . . . ?
C15B C13B N6B C12B -80(3) 1_556 . . . ?
